data_7020414
loop_
_publ_author_name
'Alvarez, M. Angeles'
'Garc\'ia, M Esther'
'Gonz\'alez, Roc\'io'
'Ruiz, Miguel A.'

_publ_section_title
;
 Reactions of the phosphinidene-bridged complexes
 [Fe(2)(\h(5)-C(5)H(5))(2)(\m-PR)(\m-CO)(CO)(2)] (R = Cy, Ph) with
 electrophiles based on p-block elements.
;
_journal_issue 48
_journal_name_full 'Dalton transactions (Cambridge, England : 2003)'
_journal_page_first 14498
_journal_page_last 14513
_journal_paper_doi 10.1039/c2dt31506h
_journal_volume 41
_journal_year 2012
_chemical_compound_source 'synthesis as described'
_chemical_formula_moiety 'C18 H24 B1 Fe2 O2 P1'
_chemical_formula_sum 'C18 H24 B Fe2 O2 P'
_chemical_formula_weight 425.85
_chemical_name_systematic
;
?
;
_space_group_IT_number 61
_symmetry_cell_setting orthorhombic
_symmetry_Int_Tables_number 61
_symmetry_space_group_name_Hall '-P 2ac 2ab'
_symmetry_space_group_name_H-M 'P b c a'
_atom_sites_solution_hydrogens geom
_atom_sites_solution_primary direct
_atom_sites_solution_secondary difmap
_audit_conform_dict_location ftp://ftp.iucr.org/pub/cif_core.dic
_audit_conform_dict_name cif_core.dic
_audit_conform_dict_version 2.3
_audit_creation_method 'WinGX routine CIF_UPDATE'
_cell_angle_alpha 90
_cell_angle_beta 90
_cell_angle_gamma 90
_cell_formula_units_Z 8
_cell_length_a 15.2331(11)
_cell_length_b 11.0731(10)
_cell_length_c 21.585(2)
_cell_measurement_reflns_used 3387
_cell_measurement_temperature 100(2)
_cell_measurement_theta_max 25.350
_cell_measurement_theta_min 0.407
_cell_measurement_wavelength 0.71073
_cell_volume 3640.9(5)
_computing_cell_refinement 'HKL Scalepack (Otwinowski & Minor, 1997)'
_computing_data_collection 'Collect (Bruker AXS BV, 1997-2004)'
_computing_data_reduction
;
HKL Denzo and Scalepack (Otwinowski & Minor, 1997)
;
_computing_molecular_graphics 'Ortep-3 for Windows (Farrugia, 1997)'
_computing_publication_material 'WinGX publication routines (Farrugia, 1999)'
_computing_structure_refinement 'SHELXL-97 (Sheldrick, 1997)'
_computing_structure_solution 'SHELXS-97 (Sheldrick, 1997)'
_diffrn_ambient_temperature 100(2)
_diffrn_measured_fraction_theta_full 0.977
_diffrn_measured_fraction_theta_max 0.977
_diffrn_measurement_device '90 mm CCD camera on \k-goniostat'
_diffrn_measurement_device_type KappaCCD
_diffrn_measurement_method CCD
_diffrn_radiation_monochromator 'horizontally mounted graphite crystal'
_diffrn_radiation_probe x-ray
_diffrn_radiation_source 'fine-focus sealed tube'
_diffrn_radiation_type MoK\a
_diffrn_radiation_wavelength 0.71073
_diffrn_reflns_av_R_equivalents 0.0571
_diffrn_reflns_av_unetI/netI 0.0617
_diffrn_reflns_limit_h_max 18
_diffrn_reflns_limit_h_min 0
_diffrn_reflns_limit_k_max 13
_diffrn_reflns_limit_k_min 0
_diffrn_reflns_limit_l_max 0
_diffrn_reflns_limit_l_min -25
_diffrn_reflns_number 17547
_diffrn_reflns_theta_full 25.35
_diffrn_reflns_theta_max 25.35
_diffrn_reflns_theta_min 1.89
_exptl_absorpt_coefficient_mu 1.688
_exptl_absorpt_correction_T_max 0.9185
_exptl_absorpt_correction_T_min 0.7560
_exptl_absorpt_correction_type multi-scan
_exptl_absorpt_process_details
;
R.H. Blessing, Acta Cryst. (1995), A51, 33-38
;
_exptl_crystal_colour green
_exptl_crystal_density_diffrn 1.554
_exptl_crystal_density_method 'not measured'
_exptl_crystal_description prism
_exptl_crystal_F_000 1760
_exptl_crystal_size_max 0.4
_exptl_crystal_size_mid 0.1
_exptl_crystal_size_min 0.05
_refine_diff_density_max 0.691
_refine_diff_density_min -0.583
_refine_diff_density_rms 0.17
_refine_ls_extinction_method none
_refine_ls_goodness_of_fit_ref 1.176
_refine_ls_hydrogen_treatment mixed
_refine_ls_matrix_type full
_refine_ls_number_parameters 226
_refine_ls_number_reflns 3258
_refine_ls_number_restraints 0
_refine_ls_restrained_S_all 1.176
_refine_ls_R_factor_all 0.0632
_refine_ls_R_factor_gt 0.0385
_refine_ls_shift/su_max 0
_refine_ls_shift/su_mean 0
_refine_ls_structure_factor_coef Fsqd
_refine_ls_weighting_details 'calc w=1/[\s^2^(Fo^2^)+(0.0635P)^2^+0.4074P] where P=(Fo^2^+2Fc^2^)/3'
_refine_ls_weighting_scheme calc
_refine_ls_wR_factor_gt 0.0967
_refine_ls_wR_factor_ref 0.1212
_reflns_number_gt 2497
_reflns_number_total 3258
_reflns_threshold_expression >2sigma(I)
_cod_data_source_file c2dt31506h.txt
_cod_data_source_block compound9a
_cod_database_code 7020414

loop_
_symmetry_equiv_pos_as_xyz
'x, y, z'
'-x+1/2, -y, z+1/2'
'x+1/2, -y+1/2, -z'
'-x, y+1/2, -z+1/2'
'-x, -y, -z'
'x-1/2, y, -z-1/2'
'-x-1/2, y-1/2, z'
'x, -y-1/2, z-1/2'

loop_
_atom_site_label
_atom_site_type_symbol
_atom_site_fract_x
_atom_site_fract_y
_atom_site_fract_z
_atom_site_U_iso_or_equiv
_atom_site_adp_type
_atom_site_occupancy
_atom_site_symmetry_multiplicity
_atom_site_calc_flag
_atom_site_refinement_flags
Fe1 Fe 0.49501(3) 0.44026(5) 0.13361(2) 0.01715(19) Uani 1 1 d .
Fe2 Fe 0.39089(3) 0.48904(5) 0.22753(2) 0.01641(18) Uani 1 1 d .
P1 P 0.36095(7) 0.50889(9) 0.12926(4) 0.0166(2) Uani 1 1 d .
O1 O 0.56230(19) 0.6726(3) 0.09040(14) 0.0356(8) Uani 1 1 d .
O2 O 0.57699(18) 0.5325(2) 0.24890(14) 0.0269(7) Uani 1 1 d .
B1 B 0.3493(4) 0.6607(5) 0.1706(2) 0.0292(12) Uani 1 1 d .
C1 C 0.5333(3) 0.5830(4) 0.10929(19) 0.0259(10) Uani 1 1 d .
C2 C 0.5114(3) 0.5063(4) 0.22253(18) 0.0224(9) Uani 1 1 d .
C3 C 0.4923(3) 0.2498(4) 0.1426(2) 0.0307(11) Uani 1 1 d .
H3 H 0.4548 0.2073 0.1687 0.037 Uiso 1 1 calc R
C4 C 0.4761(3) 0.2814(4) 0.08059(19) 0.0237(9) Uani 1 1 d .
H4 H 0.4257 0.2625 0.0583 0.028 Uiso 1 1 calc R
C5 C 0.5480(3) 0.3459(4) 0.05803(19) 0.0271(10) Uani 1 1 d .
H5 H 0.5538 0.3777 0.0184 0.033 Uiso 1 1 calc R
C6 C 0.6104(3) 0.3541(4) 0.10643(19) 0.0267(10) Uani 1 1 d .
H6 H 0.6646 0.3925 0.1039 0.032 Uiso 1 1 calc R
C7 C 0.5777(3) 0.2954(4) 0.1581(2) 0.0279(10) Uani 1 1 d .
H7 H 0.6059 0.2871 0.1961 0.034 Uiso 1 1 calc R
C8 C 0.3776(3) 0.4781(4) 0.32352(19) 0.0375(13) Uani 1 1 d .
H8 H 0.407 0.5274 0.3515 0.045 Uiso 1 1 calc R
C9 C 0.2956(3) 0.5011(4) 0.2975(2) 0.0304(10) Uani 1 1 d .
H9 H 0.261 0.5687 0.305 0.037 Uiso 1 1 calc R
C10 C 0.2739(2) 0.4045(4) 0.25779(17) 0.0227(9) Uani 1 1 d .
H10 H 0.2225 0.3973 0.2347 0.027 Uiso 1 1 calc R
C11 C 0.3426(3) 0.3218(4) 0.25915(19) 0.0273(10) Uani 1 1 d .
H11 H 0.3455 0.2496 0.2373 0.033 Uiso 1 1 calc R
C12 C 0.4078(3) 0.3677(4) 0.3001(2) 0.0336(12) Uani 1 1 d .
H12 H 0.461 0.331 0.3096 0.04 Uiso 1 1 calc R
C13 C 0.2692(2) 0.4408(4) 0.08588(16) 0.0173(8) Uani 1 1 d .
H13 H 0.2654 0.3549 0.0965 0.021 Uiso 1 1 calc R
C14 C 0.1813(3) 0.5011(4) 0.10088(19) 0.0281(10) Uani 1 1 d .
H14A H 0.1856 0.5871 0.0928 0.034 Uiso 1 1 calc R
H14B H 0.1683 0.4903 0.1445 0.034 Uiso 1 1 calc R
C15 C 0.1065(3) 0.4476(4) 0.0621(2) 0.0344(11) Uani 1 1 d .
H15A H 0.0977 0.3638 0.0736 0.041 Uiso 1 1 calc R
H15B H 0.0526 0.4912 0.0708 0.041 Uiso 1 1 calc R
C16 C 0.1265(3) 0.4552(4) -0.0068(2) 0.0317(11) Uani 1 1 d .
H16A H 0.0802 0.4153 -0.0299 0.038 Uiso 1 1 calc R
H16B H 0.1279 0.5393 -0.0194 0.038 Uiso 1 1 calc R
C17 C 0.2135(3) 0.3966(4) -0.02184(19) 0.0346(11) Uani 1 1 d .
H17A H 0.2261 0.4066 -0.0656 0.042 Uiso 1 1 calc R
H17B H 0.2102 0.3108 -0.0132 0.042 Uiso 1 1 calc R
C18 C 0.2872(3) 0.4527(4) 0.01628(18) 0.0270(10) Uani 1 1 d .
H18A H 0.2928 0.5374 0.0056 0.032 Uiso 1 1 calc R
H18B H 0.3421 0.4129 0.0064 0.032 Uiso 1 1 calc R
H01 H 0.393(2) 0.649(4) 0.2204(18) 0.032 Uiso 1 1 d .
H02 H 0.399(2) 0.744(4) 0.1738(18) 0.032 Uiso 1 1 d .
H03 H 0.279(3) 0.688(4) 0.1801(17) 0.032 Uiso 1 1 d .

loop_
_atom_site_aniso_label
_atom_site_aniso_U_11
_atom_site_aniso_U_22
_atom_site_aniso_U_33
_atom_site_aniso_U_23
_atom_site_aniso_U_13
_atom_site_aniso_U_12
Fe1 0.0148(3) 0.0172(4) 0.0195(3) -0.0033(2) 0.0015(2) 0.0005(2)
Fe2 0.0166(3) 0.0183(3) 0.0144(3) -0.0021(2) 0.0002(2) -0.0012(2)
P1 0.0170(5) 0.0176(6) 0.0151(5) 0.0001(4) -0.0010(4) 0.0019(4)
O1 0.0450(19) 0.0274(18) 0.0343(18) -0.0028(15) 0.0132(14) -0.0138(16)
O2 0.0235(16) 0.0297(18) 0.0274(16) -0.0057(13) -0.0056(13) -0.0002(14)
B1 0.039(3) 0.024(3) 0.025(3) -0.002(2) 0.004(2) 0.007(2)
C1 0.022(2) 0.034(3) 0.021(2) -0.009(2) 0.0036(17) 0.001(2)
C2 0.029(2) 0.016(2) 0.022(2) 0.0034(18) -0.0021(17) 0.0018(18)
C3 0.038(3) 0.017(2) 0.037(3) -0.003(2) 0.016(2) 0.004(2)
C4 0.022(2) 0.017(2) 0.032(2) -0.0116(18) 0.0000(17) 0.0013(18)
C5 0.031(2) 0.027(3) 0.023(2) -0.0052(19) 0.0076(18) 0.000(2)
C6 0.019(2) 0.027(2) 0.034(2) -0.008(2) 0.0068(18) 0.0038(18)
C7 0.035(2) 0.022(2) 0.027(2) -0.0040(19) -0.0067(19) 0.015(2)
C8 0.051(3) 0.045(3) 0.016(2) -0.002(2) 0.0014(19) -0.024(2)
C9 0.037(3) 0.027(3) 0.028(2) -0.003(2) 0.020(2) 0.002(2)
C10 0.016(2) 0.033(3) 0.019(2) 0.0067(18) 0.0040(15) -0.0010(18)
C11 0.031(2) 0.019(2) 0.032(2) -0.0021(19) 0.0147(18) -0.0033(19)
C12 0.018(2) 0.045(3) 0.038(3) 0.030(2) -0.0029(19) -0.002(2)
C13 0.0143(19) 0.020(2) 0.017(2) 0.0021(16) -0.0042(15) -0.0033(16)
C14 0.021(2) 0.039(3) 0.024(2) 0.006(2) -0.0010(17) 0.005(2)
C15 0.019(2) 0.042(3) 0.043(3) 0.011(2) -0.009(2) 0.000(2)
C16 0.028(2) 0.030(3) 0.036(3) 0.005(2) -0.0167(19) -0.005(2)
C17 0.036(3) 0.046(3) 0.022(2) -0.004(2) -0.0105(19) -0.004(2)
C18 0.027(2) 0.039(3) 0.015(2) 0.0006(18) 0.0006(17) -0.001(2)

loop_
_atom_type_symbol
_atom_type_description
_atom_type_scat_dispersion_real
_atom_type_scat_dispersion_imag
_atom_type_scat_source
C C 0.0033 0.0016 'International Tables Vol C Tables 4.2.6.8 and 6.1.1.4'
H H 0 0 'International Tables Vol C Tables 4.2.6.8 and 6.1.1.4'
B B 0.0013 0.0007 'International Tables Vol C Tables 4.2.6.8 and 6.1.1.4'
Fe Fe 0.3463 0.8444 'International Tables Vol C Tables 4.2.6.8 and 6.1.1.4'
O O 0.0106 0.006 'International Tables Vol C Tables 4.2.6.8 and 6.1.1.4'
P P 0.1023 0.0942 'International Tables Vol C Tables 4.2.6.8 and 6.1.1.4'

loop_
_geom_angle_atom_site_label_1
_geom_angle_atom_site_label_2
_geom_angle_atom_site_label_3
_geom_angle
C1 Fe1 C2 85.38(17)
C1 Fe1 C6 92.72(18)
C2 Fe1 C6 108.72(16)
C1 Fe1 C5 95.04(17)
C2 Fe1 C5 148.28(16)
C6 Fe1 C5 39.56(15)
C1 Fe1 C7 123.99(18)
C2 Fe1 C7 87.92(16)
C6 Fe1 C7 38.57(16)
C5 Fe1 C7 65.57(16)
C1 Fe1 C4 128.92(17)
C2 Fe1 C4 144.19(16)
C6 Fe1 C4 65.33(16)
C5 Fe1 C4 38.63(15)
C7 Fe1 C4 65.47(16)
C1 Fe1 C3 157.72(17)
C2 Fe1 C3 105.60(16)
C6 Fe1 C3 65.55(16)
C5 Fe1 C3 65.34(16)
C7 Fe1 C3 39.68(16)
C4 Fe1 C3 38.75(16)
C1 Fe1 P1 89.13(13)
C2 Fe1 P1 91.71(12)
C6 Fe1 P1 159.57(12)
C5 Fe1 P1 120.01(12)
C7 Fe1 P1 146.69(13)
C4 Fe1 P1 97.98(11)
C3 Fe1 P1 109.45(12)
C1 Fe1 Fe2 104.16(13)
C2 Fe1 Fe2 44.37(12)
C6 Fe1 Fe2 145.03(12)
C5 Fe1 Fe2 158.95(11)
C7 Fe1 Fe2 108.85(12)
C4 Fe1 Fe2 120.33(11)
C3 Fe1 Fe2 97.02(11)
P1 Fe1 Fe2 52.91(3)
C2 Fe2 C12 89.29(17)
C2 Fe2 C8 99.24(18)
C12 Fe2 C8 39.28(18)
C2 Fe2 C9 136.24(18)
C12 Fe2 C9 65.46(17)
C8 Fe2 C9 38.88(17)
C2 Fe2 C11 117.16(17)
C12 Fe2 C11 39.76(16)
C8 Fe2 C11 65.96(17)
C9 Fe2 C11 65.22(16)
C2 Fe2 C10 154.14(17)
C12 Fe2 C10 65.56(15)
C8 Fe2 C10 65.52(16)
C9 Fe2 C10 39.06(16)
C11 Fe2 C10 38.47(15)
C2 Fe2 P1 98.08(12)
C12 Fe2 P1 145.47(14)
C8 Fe2 P1 162.15(14)
C9 Fe2 P1 123.27(14)
C11 Fe2 P1 109.32(12)
C10 Fe2 P1 99.71(11)
C2 Fe2 B1 98.85(18)
C12 Fe2 B1 161.72(18)
C8 Fe2 B1 122.71(18)
C9 Fe2 B1 97.95(17)
C11 Fe2 B1 141.83(18)
C10 Fe2 B1 106.97(17)
P1 Fe2 B1 49.72(12)
C2 Fe2 Fe1 51.50(12)
C12 Fe2 Fe1 111.92(13)
C8 Fe2 Fe1 144.35(14)
C9 Fe2 Fe1 169.95(12)
C11 Fe2 Fe1 106.26(11)
C10 Fe2 Fe1 130.91(11)
P1 Fe2 Fe1 52.92(3)
B1 Fe2 Fe1 85.74(12)
C2 Fe2 H01 82.8(12)
C12 Fe2 H01 134.9(13)
C8 Fe2 H01 98.4(12)
C9 Fe2 H01 90.6(12)
C11 Fe2 H01 155.5(12)
C10 Fe2 H01 118.8(12)
P1 Fe2 H01 79.6(12)
B1 Fe2 H01 32.3(12)
Fe1 Fe2 H01 97.3(12)
C13 P1 B1 121.7(2)
C13 P1 Fe2 127.70(13)
B1 P1 Fe2 69.79(15)
C13 P1 Fe1 126.09(13)
B1 P1 Fe1 111.95(17)
Fe2 P1 Fe1 74.17(4)
P1 B1 Fe2 60.49(14)
P1 B1 H01 104.7(19)
Fe2 B1 H01 48.1(19)
P1 B1 H02 130.2(18)
Fe2 B1 H02 114.9(19)
H01 B1 H02 72(2)
P1 B1 H03 114(2)
Fe2 B1 H03 112(2)
H01 B1 H03 112(3)
H02 B1 H03 113(3)
O1 C1 Fe1 175.2(4)
O2 C2 Fe2 146.5(3)
O2 C2 Fe1 129.3(3)
Fe2 C2 Fe1 84.13(16)
C4 C3 C7 107.1(4)
C4 C3 Fe1 70.6(2)
C7 C3 Fe1 69.7(2)
C4 C3 H3 126.4
C7 C3 H3 126.4
Fe1 C3 H3 124.8
C5 C4 C3 108.8(4)
C5 C4 Fe1 69.9(2)
C3 C4 Fe1 70.6(2)
C5 C4 H4 125.6
C3 C4 H4 125.6
Fe1 C4 H4 125.4
C4 C5 C6 107.6(4)
C4 C5 Fe1 71.4(2)
C6 C5 Fe1 69.7(2)
C4 C5 H5 126.2
C6 C5 H5 126.2
Fe1 C5 H5 124.3
C7 C6 C5 108.8(4)
C7 C6 Fe1 71.6(2)
C5 C6 Fe1 70.7(2)
C7 C6 H6 125.6
C5 C6 H6 125.6
Fe1 C6 H6 123.7
C6 C7 C3 107.7(4)
C6 C7 Fe1 69.9(2)
C3 C7 Fe1 70.6(2)
C6 C7 H7 126.2
C3 C7 H7 126.2
Fe1 C7 H7 125
C9 C8 C12 108.0(4)
C9 C8 Fe2 71.1(2)
C12 C8 Fe2 70.1(2)
C9 C8 H8 126
C12 C8 H8 126
Fe2 C8 H8 124.4
C8 C9 C10 108.5(4)
C8 C9 Fe2 70.0(2)
C10 C9 Fe2 71.2(2)
C8 C9 H9 125.8
C10 C9 H9 125.8
Fe2 C9 H9 124.6
C11 C10 C9 108.0(4)
C11 C10 Fe2 70.3(2)
C9 C10 Fe2 69.8(2)
C11 C10 H10 126
C9 C10 H10 126
Fe2 C10 H10 125.5
C10 C11 C12 107.7(4)
C10 C11 Fe2 71.2(2)
C12 C11 Fe2 69.1(2)
C10 C11 H11 126.2
C12 C11 H11 126.2
Fe2 C11 H11 125.1
C8 C12 C11 107.8(4)
C8 C12 Fe2 70.6(2)
C11 C12 Fe2 71.1(2)
C8 C12 H12 126.1
C11 C12 H12 126.1
Fe2 C12 H12 123.9
C14 C13 C18 109.0(3)
C14 C13 P1 112.2(3)
C18 C13 P1 109.1(3)
C14 C13 H13 108.8
C18 C13 H13 108.8
P1 C13 H13 108.8
C13 C14 C15 111.5(3)
C13 C14 H14A 109.3
C15 C14 H14A 109.3
C13 C14 H14B 109.3
C15 C14 H14B 109.3
H14A C14 H14B 108
C16 C15 C14 111.4(3)
C16 C15 H15A 109.4
C14 C15 H15A 109.4
C16 C15 H15B 109.4
C14 C15 H15B 109.4
H15A C15 H15B 108
C17 C16 C15 111.2(3)
C17 C16 H16A 109.4
C15 C16 H16A 109.4
C17 C16 H16B 109.4
C15 C16 H16B 109.4
H16A C16 H16B 108
C16 C17 C18 110.8(4)
C16 C17 H17A 109.5
C18 C17 H17A 109.5
C16 C17 H17B 109.5
C18 C17 H17B 109.5
H17A C17 H17B 108.1
C17 C18 C13 111.3(3)
C17 C18 H18A 109.4
C13 C18 H18A 109.4
C17 C18 H18B 109.4
C13 C18 H18B 109.4
H18A C18 H18B 108

loop_
_geom_bond_atom_site_label_1
_geom_bond_atom_site_label_2
_geom_bond_distance
Fe1 C1 1.765(5)
Fe1 C2 2.069(4)
Fe1 C6 2.085(4)
Fe1 C5 2.099(4)
Fe1 C7 2.106(4)
Fe1 C4 2.118(4)
Fe1 C3 2.118(5)
Fe1 P1 2.1810(11)
Fe1 Fe2 2.6300(7)
Fe2 C2 1.849(4)
Fe2 C12 2.080(4)
Fe2 C8 2.085(4)
Fe2 C9 2.099(4)
Fe2 C11 2.106(4)
Fe2 C10 2.117(4)
Fe2 P1 2.1806(11)
Fe2 B1 2.351(5)
Fe2 H01 1.78(4)
P1 C13 1.843(4)
P1 B1 1.912(5)
O1 C1 1.160(5)
O2 C2 1.186(5)
B1 H01 1.27(4)
B1 H02 1.19(4)
B1 H03 1.13(4)
C3 C4 1.406(6)
C3 C7 1.434(6)
C3 H3 0.93
C4 C5 1.395(6)
C4 H4 0.93
C5 C6 1.416(6)
C5 H5 0.93
C6 C7 1.384(6)
C6 H6 0.93
C7 H7 0.93
C8 C9 1.393(6)
C8 C12 1.400(6)
C8 H8 0.93
C9 C10 1.409(6)
C9 H9 0.93
C10 C11 1.391(6)
C10 H10 0.93
C11 C12 1.424(6)
C11 H11 0.93
C12 H12 0.93
C13 C14 1.531(5)
C13 C18 1.532(5)
C13 H13 0.98
C14 C15 1.533(6)
C14 H14A 0.97
C14 H14B 0.97
C15 C16 1.519(6)
C15 H15A 0.97
C15 H15B 0.97
C16 C17 1.512(6)
C16 H16A 0.97
C16 H16B 0.97
C17 C18 1.523(5)
C17 H17A 0.97
C17 H17B 0.97
C18 H18A 0.97
C18 H18B 0.97
